data_2019745
loop_
_publ_author_name
'Bustos, Carlos'
'Alvarez-Thon, Luis'
'Oportus, Tania'
'Mes\'ias-Salazar, Angela'
'Baggio, Ricardo'

_publ_section_title
;
 On substituted pyrazole derivatives. II.
 (<i>E</i>)-1-(4-{[1-(4-Fluorophenyl)-3,5-dimethyl-1<i>H</i>-pyrazol-4-yl]diazenyl}phenyl)ethanone
 and
 (<i>E</i>)-1-(4-chlorophenyl)-3,5-dimethyl-4-[2-(2-nitrophenyl)diazenyl]-1<i>H</i>-pyrazole
;
_journal_coeditor_code YF3075
_journal_issue 1
_journal_name_full 'Acta Crystallographica Section C'
_journal_page_first
;
;
_journal_paper_doi 10.1107/S2053229614024619
_journal_volume 71
_journal_year 2015
_chemical_formula_iupac 'C17 H14 Cl N5 O2'
_chemical_formula_moiety 'C17 H14 Cl N5 O2'
_chemical_formula_sum 'C17 H14 Cl N5 O2'
_chemical_formula_weight 355.78
_chemical_name_systematic (<i>E</i>)-1-(4-Chlorophenyl)-3,5-dimethyl-4-[2-(2-nitrophenyl)diazenyl]-1<i>H</i>-pyrazole
_space_group_crystal_system orthorhombic
_space_group_IT_number 56
_space_group_name_Hall '-P 2ab 2ac'
_space_group_name_H-M_alt 'P c c n'
_symmetry_space_group_name_Hall '-P 2ab 2ac'
_symmetry_space_group_name_H-M 'P c c n'
_atom_sites_solution_hydrogens geom
_audit_creation_method SHELXL2013
_cell_angle_alpha 90
_cell_angle_beta 90
_cell_angle_gamma 90
_cell_formula_units_Z 8
_cell_length_a 14.076(5)
_cell_length_b 30.549(12)
_cell_length_c 7.539(3)
_cell_measurement_reflns_used 3208
_cell_measurement_temperature 150(2)
_cell_measurement_theta_max 25.12
_cell_measurement_theta_min 2.92
_cell_volume 3242(2)
_computing_cell_refinement
;
SAINT (Bruker, 2002)
;
_computing_data_collection
;
SMART (Bruker, 2001)
;
_computing_data_reduction
;
SAINT (Bruker, 2002)
;
_computing_molecular_graphics
;
SHELXTL (Sheldrick, 2008)
;
_computing_publication_material
;
SHELXTL (Sheldrick, 2008) and PLATON (Spek, 2009)
;
_computing_structure_refinement
;
SHELXL97 Sheldrick, 2008)
;
_computing_structure_solution
;
SHELXS97 (Sheldrick, 2008)
;
_diffrn_ambient_temperature 150(2)
_diffrn_measured_fraction_theta_full 1.000
_diffrn_measured_fraction_theta_max 0.959
_diffrn_measurement_device_type 'Bruker SMART CCD area-detector'
_diffrn_measurement_method 'CCD rotation images, thin slices'
_diffrn_radiation_monochromator graphite
_diffrn_radiation_source 'fine-focus sealed tube'
_diffrn_radiation_type MoK\a
_diffrn_radiation_wavelength 0.71073
_diffrn_reflns_av_R_equivalents 0.0855
_diffrn_reflns_limit_h_max 18
_diffrn_reflns_limit_h_min -18
_diffrn_reflns_limit_k_max 39
_diffrn_reflns_limit_k_min -39
_diffrn_reflns_limit_l_max 9
_diffrn_reflns_limit_l_min -9
_diffrn_reflns_number 25152
_diffrn_reflns_theta_full 26.000
_diffrn_reflns_theta_max 27.902
_diffrn_reflns_theta_min 1.593
_exptl_absorpt_coefficient_mu 0.258
_exptl_absorpt_correction_T_max 0.98
_exptl_absorpt_correction_T_min 0.88
_exptl_absorpt_correction_type multi-scan
_exptl_absorpt_process_details
;
(SADABS in SAINT; Bruker, 2002)
;
_exptl_crystal_colour yellow
_exptl_crystal_density_diffrn 1.458
_exptl_crystal_description plate
_exptl_crystal_F_000 1472
_exptl_crystal_size_max 0.43
_exptl_crystal_size_mid 0.35
_exptl_crystal_size_min 0.05
_refine_diff_density_max 0.465
_refine_diff_density_min -0.240
_refine_ls_extinction_method none
_refine_ls_goodness_of_fit_ref 0.880
_refine_ls_hydrogen_treatment constr
_refine_ls_matrix_type full
_refine_ls_number_parameters 228
_refine_ls_number_reflns 3710
_refine_ls_number_restraints 0
_refine_ls_restrained_S_all 0.880
_refine_ls_R_factor_all 0.0650
_refine_ls_R_factor_gt 0.0382
_refine_ls_shift/su_max 0.001
_refine_ls_shift/su_mean 0.000
_refine_ls_structure_factor_coef Fsqd
_refine_ls_weighting_details 'w = 1/[\s^2^(Fo^2^)+(0.0487P)^2^] where P=(Fo^2^+2Fc^2^)/3'
_refine_ls_weighting_scheme calc
_refine_ls_wR_factor_gt 0.0860
_refine_ls_wR_factor_ref 0.0930
_reflns_number_gt 2412
_reflns_number_total 3710
_reflns_threshold_expression I>2\s(I)
_cod_data_source_file yf3075sup1.cif
_cod_data_source_block IV
_cod_database_code 2019745
_cod_database_fobs_code 2019745
_shelx_space_group_comment
;
The symmetry employed for this shelxl refinement is uniquely defined
by the following loop, which should always be used as a source of
symmetry information in preference to the above space-group names.
They are only intended as comments.
;
_shelxl_version_number .2013

loop_
_space_group_symop_operation_xyz
'x, y, z'
'-x+1/2, -y+1/2, z'
'-x, y+1/2, -z+1/2'
'x+1/2, -y, -z+1/2'
'-x, -y, -z'
'x-1/2, y-1/2, -z'
'x, -y-1/2, z-1/2'
'-x-1/2, y, z-1/2'

loop_
_atom_site_type_symbol
_atom_site_label
_atom_site_fract_x
_atom_site_fract_y
_atom_site_fract_z
_atom_site_U_iso_or_equiv
_atom_site_adp_type
_atom_site_calc_flag
_atom_site_occupancy
Cl Cl1 0.37814(3) 0.24807(2) 0.71131(6) 0.03424(14) Uani d 1
O O1 0.50290(10) 0.64203(4) 0.75685(17) 0.0439(4) Uani d 1
O O2 0.40551(9) 0.69588(4) 0.80209(17) 0.0392(3) Uani d 1
N N1 0.36963(9) 0.44197(4) 0.68307(18) 0.0231(3) Uani d 1
N N2 0.37066(10) 0.46453(4) 0.84302(18) 0.0254(3) Uani d 1
N N3 0.38053(9) 0.54756(4) 0.49949(18) 0.0234(3) Uani d 1
N N4 0.38129(9) 0.58420(4) 0.58077(18) 0.0245(3) Uani d 1
N N5 0.43951(10) 0.66668(4) 0.70930(19) 0.0281(3) Uani d 1
C C1 0.36813(11) 0.39517(5) 0.6903(2) 0.0222(4) Uani d 1
C C2 0.41938(11) 0.37431(5) 0.8227(2) 0.0238(4) Uani d 1
H H2 0.4539 0.3911 0.9070 0.029 Uiso calc 1
C C3 0.42046(11) 0.32906(5) 0.8326(2) 0.0250(4) Uani d 1
H H3 0.4546 0.3147 0.9243 0.030 Uiso calc 1
C C4 0.37080(11) 0.30491(5) 0.7061(2) 0.0242(4) Uani d 1
C C5 0.31740(12) 0.32546(5) 0.5765(2) 0.0281(4) Uani d 1
H H5 0.2827 0.3086 0.4926 0.034 Uiso calc 1
C C6 0.31486(12) 0.37084(5) 0.5698(2) 0.0273(4) Uani d 1
H H6 0.2770 0.3852 0.4834 0.033 Uiso calc 1
C C7 0.37428(11) 0.46896(5) 0.5407(2) 0.0219(4) Uani d 1
C C8 0.37702(11) 0.51114(5) 0.6100(2) 0.0225(4) Uani d 1
C C9 0.37459(11) 0.50658(5) 0.7986(2) 0.0235(4) Uani d 1
C C10 0.37761(11) 0.62078(5) 0.4626(2) 0.0222(4) Uani d 1
C C11 0.33988(11) 0.61869(5) 0.2919(2) 0.0256(4) Uani d 1
H H11 0.3221 0.5912 0.2436 0.031 Uiso calc 1
C C12 0.32817(12) 0.65619(5) 0.1925(2) 0.0290(4) Uani d 1
H H12 0.3035 0.6541 0.0754 0.035 Uiso calc 1
C C13 0.35197(12) 0.69700(6) 0.2614(2) 0.0310(4) Uani d 1
H H13 0.3431 0.7226 0.1920 0.037 Uiso calc 1
C C14 0.38828(11) 0.70013(5) 0.4302(2) 0.0280(4) Uani d 1
H H14 0.4043 0.7278 0.4790 0.034 Uiso calc 1
C C15 0.40113(12) 0.66209(5) 0.5281(2) 0.0239(4) Uani d 1
C C16 0.37713(13) 0.54081(5) 0.9409(2) 0.0313(4) Uani d 1
H H16A 0.3698 0.5268 1.0571 0.047 Uiso calc 1
H H16B 0.3252 0.5617 0.9222 0.047 Uiso calc 1
H H16C 0.4380 0.5563 0.9364 0.047 Uiso calc 1
C C17 0.38089(12) 0.45477(5) 0.3520(2) 0.0257(4) Uani d 1
H H17A 0.4168 0.4273 0.3448 0.039 Uiso calc 1
H H17B 0.4134 0.4774 0.2826 0.039 Uiso calc 1
H H17C 0.3169 0.4502 0.3043 0.039 Uiso calc 1

loop_
_atom_site_aniso_label
_atom_site_aniso_U_11
_atom_site_aniso_U_22
_atom_site_aniso_U_33
_atom_site_aniso_U_12
_atom_site_aniso_U_13
_atom_site_aniso_U_23
Cl1 0.0494(3) 0.0190(2) 0.0343(3) -0.00075(18) -0.0020(2) 0.00019(18)
O1 0.0551(9) 0.0365(8) 0.0402(8) 0.0106(6) -0.0181(7) -0.0058(6)
O2 0.0572(9) 0.0283(7) 0.0320(8) -0.0003(6) 0.0025(6) -0.0122(6)
N1 0.0286(8) 0.0190(7) 0.0216(8) 0.0001(6) -0.0004(6) -0.0020(6)
N2 0.0321(8) 0.0222(7) 0.0219(7) 0.0003(6) 0.0000(6) -0.0032(6)
N3 0.0254(8) 0.0188(7) 0.0260(8) 0.0004(6) -0.0007(6) -0.0018(6)
N4 0.0292(8) 0.0203(7) 0.0241(8) 0.0008(6) 0.0003(6) 0.0001(6)
N5 0.0386(9) 0.0208(7) 0.0249(8) -0.0044(6) -0.0008(7) -0.0022(6)
C1 0.0251(9) 0.0176(8) 0.0238(9) -0.0012(6) 0.0026(7) 0.0004(7)
C2 0.0247(9) 0.0254(9) 0.0213(9) -0.0022(7) -0.0003(7) -0.0013(7)
C3 0.0283(9) 0.0248(9) 0.0220(9) 0.0004(7) 0.0005(7) 0.0028(7)
C4 0.0286(9) 0.0186(8) 0.0254(9) -0.0016(7) 0.0035(8) 0.0005(7)
C5 0.0354(11) 0.0231(9) 0.0257(10) -0.0064(7) -0.0042(8) -0.0023(7)
C6 0.0288(10) 0.0268(9) 0.0263(10) -0.0007(7) -0.0053(8) 0.0012(7)
C7 0.0212(9) 0.0222(8) 0.0224(9) 0.0008(7) -0.0007(7) 0.0004(7)
C8 0.0246(9) 0.0203(8) 0.0225(9) 0.0001(7) -0.0002(7) -0.0013(7)
C9 0.0257(9) 0.0221(8) 0.0225(9) 0.0013(7) -0.0006(8) 0.0001(7)
C10 0.0225(9) 0.0209(8) 0.0232(9) 0.0019(7) 0.0019(7) -0.0004(7)
C11 0.0263(9) 0.0255(9) 0.0251(9) -0.0033(7) 0.0005(7) -0.0021(7)
C12 0.0270(9) 0.0362(10) 0.0239(10) -0.0015(8) -0.0013(7) 0.0043(8)
C13 0.0340(10) 0.0259(9) 0.0332(11) 0.0009(7) 0.0017(8) 0.0094(8)
C14 0.0322(10) 0.0205(8) 0.0314(10) -0.0015(7) 0.0039(8) 0.0005(7)
C15 0.0267(9) 0.0243(9) 0.0208(9) 0.0002(7) 0.0013(7) -0.0004(7)
C16 0.0464(12) 0.0243(9) 0.0231(10) 0.0011(8) -0.0014(8) -0.0027(7)
C17 0.0320(10) 0.0227(8) 0.0223(9) 0.0010(7) -0.0013(7) -0.0018(7)

loop_
_atom_type_symbol
_atom_type_description
_atom_type_scat_dispersion_real
_atom_type_scat_dispersion_imag
_atom_type_scat_source
C C 0.0033 0.0016 'International Tables Vol C Tables 4.2.6.8 and 6.1.1.4'
H H 0.0000 0.0000 'International Tables Vol C Tables 4.2.6.8 and 6.1.1.4'
N N 0.0061 0.0033 'International Tables Vol C Tables 4.2.6.8 and 6.1.1.4'
O O 0.0106 0.0060 'International Tables Vol C Tables 4.2.6.8 and 6.1.1.4'
Cl Cl 0.1484 0.1585 'International Tables Vol C Tables 4.2.6.8 and 6.1.1.4'

loop_
_geom_angle_atom_site_label_1
_geom_angle_atom_site_label_2
_geom_angle_atom_site_label_3
_geom_angle
C7 N1 N2 112.66(13)
C7 N1 C1 129.71(13)
N2 N1 C1 117.56(12)
C9 N2 N1 105.15(13)
N4 N3 C8 114.47(14)
N3 N4 C10 112.72(14)
O1 N5 O2 124.35(15)
O1 N5 C15 118.73(13)
O2 N5 C15 116.92(14)
C2 C1 C6 120.28(15)
C2 C1 N1 118.64(14)
C6 C1 N1 121.07(14)
C3 C2 C1 120.23(15)
C3 C2 H2 119.9
C1 C2 H2 119.9
C2 C3 C4 119.11(15)
C2 C3 H3 120.4
C4 C3 H3 120.4
C5 C4 C3 121.03(15)
C5 C4 Cl1 120.06(13)
C3 C4 Cl1 118.90(13)
C4 C5 C6 119.53(15)
C4 C5 H5 120.2
C6 C5 H5 120.2
C5 C6 C1 119.70(16)
C5 C6 H6 120.1
C1 C6 H6 120.1
N1 C7 C8 105.50(14)
N1 C7 C17 125.62(14)
C8 C7 C17 128.78(14)
N3 C8 C7 121.12(15)
N3 C8 C9 132.44(14)
C7 C8 C9 106.44(13)
N2 C9 C8 110.24(14)
N2 C9 C16 119.67(15)
C8 C9 C16 130.08(14)
C11 C10 C15 117.30(14)
C11 C10 N4 123.58(14)
C15 C10 N4 118.56(15)
C12 C11 C10 120.64(15)
C12 C11 H11 119.7
C10 C11 H11 119.7
C11 C12 C13 120.83(17)
C11 C12 H12 119.6
C13 C12 H12 119.6
C14 C13 C12 119.82(16)
C14 C13 H13 120.1
C12 C13 H13 120.1
C13 C14 C15 118.85(16)
C13 C14 H14 120.6
C15 C14 H14 120.6
C14 C15 C10 122.54(16)
C14 C15 N5 117.41(14)
C10 C15 N5 120.04(14)
C9 C16 H16A 109.5
C9 C16 H16B 109.5
H16A C16 H16B 109.5
C9 C16 H16C 109.5
H16A C16 H16C 109.5
H16B C16 H16C 109.5
C7 C17 H17A 109.5
C7 C17 H17B 109.5
H17A C17 H17B 109.5
C7 C17 H17C 109.5
H17A C17 H17C 109.5
H17B C17 H17C 109.5

loop_
_geom_bond_atom_site_label_1
_geom_bond_atom_site_label_2
_geom_bond_distance
Cl1 C4 1.7398(17)
O1 N5 1.2214(18)
O2 N5 1.2305(17)
N1 C7 1.355(2)
N1 N2 1.3889(18)
N1 C1 1.431(2)
N2 C9 1.329(2)
N3 N4 1.2761(18)
N3 C8 1.391(2)
N4 C10 1.430(2)
N5 C15 1.475(2)
C1 C2 1.387(2)
C1 C6 1.393(2)
C2 C3 1.384(2)
C2 H2 0.9500
C3 C4 1.394(2)
C3 H3 0.9500
C4 C5 1.384(2)
C5 C6 1.388(2)
C5 H5 0.9500
C6 H6 0.9500
C7 C8 1.391(2)
C7 C17 1.490(2)
C8 C9 1.429(2)
C9 C16 1.498(2)
C10 C11 1.394(2)
C10 C15 1.395(2)
C11 C12 1.379(2)
C11 H11 0.9500
C12 C13 1.392(2)
C12 H12 0.9500
C13 C14 1.375(2)
C13 H13 0.9500
C14 C15 1.388(2)
C14 H14 0.9500
C16 H16A 0.9800
C16 H16B 0.9800
C16 H16C 0.9800
C17 H17A 0.9800
C17 H17B 0.9800
C17 H17C 0.9800

loop_
_geom_hbond_atom_site_label_D
_geom_hbond_atom_site_label_H
_geom_hbond_atom_site_label_A
_geom_hbond_site_symmetry_A
_geom_hbond_distance_DH
_geom_hbond_distance_HA
_geom_hbond_distance_DA
_geom_hbond_angle_DHA
C17 H17A O1 5_666 0.98 2.52 3.478(2) 165
C12 H12 Cg3 8_655 0.93 2.87 3.689(2) 145
C17 H17C Cg1 8_655 0.96 2.93 3.838(2) 154
